data_7224423
loop_
_publ_author_name
'Lu, Yu-Ling'
'Sun, Jing'
'Xie, Ya-Jing'
'Yan, Chao Guo'

_publ_section_title
;
 Molecular diversity of cyclization reaction of 3-methyleneoxindoles with
 2-(3,4-dihydronaphthalen-1(2H)-ylidene)malononitriles
;
_journal_name_full 'RSC Adv.'
_journal_paper_doi 10.1039/C6RA00476H
_journal_year 2016
_chemical_formula_moiety 'C25 H19 N3 O3'
_chemical_formula_sum 'C25 H19 N3 O3'
_chemical_formula_weight 409.43
_chemical_name_systematic
; 
 ? 
;
_space_group_IT_number 2
_symmetry_cell_setting triclinic
_symmetry_space_group_name_Hall '-P 1'
_symmetry_space_group_name_H-M 'P -1'
_atom_sites_solution_hydrogens geom
_atom_sites_solution_primary direct
_atom_sites_solution_secondary difmap
_audit_creation_method SHELXL-97
_audit_update_record
;
2015-11-18 deposited with the CCDC.
2016-02-26 downloaded from the CCDC.
;
_cell_angle_alpha 98.582(4)
_cell_angle_beta 92.039(4)
_cell_angle_gamma 96.410(4)
_cell_formula_units_Z 2
_cell_length_a 8.1518(11)
_cell_length_b 10.9237(15)
_cell_length_c 11.5922(16)
_cell_measurement_reflns_used 8071
_cell_measurement_temperature 296(2)
_cell_measurement_theta_max 27.57
_cell_measurement_theta_min 2.39
_cell_volume 1012.9(2)
_computing_cell_refinement 'Bruker SMART'
_computing_data_collection 'Bruker SMART'
_computing_data_reduction 'Bruker SAINT'
_computing_molecular_graphics 'Bruker SHELXTL'
_computing_publication_material 'Bruker SHELXTL'
_computing_structure_refinement 'SHELXL-97 (Sheldrick, 2008)'
_computing_structure_solution 'SHELXS-97 (Sheldrick, 2008)'
_diffrn_ambient_temperature 296(2)
_diffrn_measured_fraction_theta_full 0.980
_diffrn_measured_fraction_theta_max 0.980
_diffrn_measurement_device_type 'CCD area detector'
_diffrn_measurement_method 'phi and omega scans'
_diffrn_radiation_monochromator graphite
_diffrn_radiation_source 'fine-focus sealed tube'
_diffrn_radiation_type MoK\a
_diffrn_radiation_wavelength 0.71073
_diffrn_reflns_av_R_equivalents 0.0476
_diffrn_reflns_av_sigmaI/netI 0.0477
_diffrn_reflns_limit_h_max 10
_diffrn_reflns_limit_h_min -10
_diffrn_reflns_limit_k_max 14
_diffrn_reflns_limit_k_min -14
_diffrn_reflns_limit_l_max 15
_diffrn_reflns_limit_l_min -15
_diffrn_reflns_number 14781
_diffrn_reflns_theta_full 27.57
_diffrn_reflns_theta_max 27.57
_diffrn_reflns_theta_min 1.78
_exptl_absorpt_coefficient_mu 0.090
_exptl_absorpt_correction_T_max 0.982
_exptl_absorpt_correction_T_min 0.968
_exptl_absorpt_correction_type multi-scan
_exptl_absorpt_process_details sadabs
_exptl_crystal_colour colorless
_exptl_crystal_density_diffrn 1.342
_exptl_crystal_density_method 'not measured'
_exptl_crystal_description block
_exptl_crystal_F_000 428
_exptl_crystal_size_max 0.36
_exptl_crystal_size_mid 0.32
_exptl_crystal_size_min 0.20
_refine_diff_density_max 0.559
_refine_diff_density_min -0.641
_refine_diff_density_rms 0.092
_refine_ls_extinction_method none
_refine_ls_goodness_of_fit_ref 1.051
_refine_ls_hydrogen_treatment constr
_refine_ls_matrix_type full
_refine_ls_number_parameters 292
_refine_ls_number_reflns 4596
_refine_ls_number_restraints 34
_refine_ls_restrained_S_all 1.080
_refine_ls_R_factor_all 0.0799
_refine_ls_R_factor_gt 0.0604
_refine_ls_shift/su_max 0.000
_refine_ls_shift/su_mean 0.000
_refine_ls_structure_factor_coef Fsqd
_refine_ls_weighting_details 'calc w=1/[\s^2^(Fo^2^)+(0.1017P)^2^+0.3867P] where P=(Fo^2^+2Fc^2^)/3'
_refine_ls_weighting_scheme calc
_refine_ls_wR_factor_gt 0.1674
_refine_ls_wR_factor_ref 0.1846
_reflns_number_gt 3599
_reflns_number_total 4596
_reflns_threshold_expression >2sigma(I)
_cod_data_source_file c6ra00476h2.cif
_cod_data_source_block 3a
_cod_database_code 7224423
_audit_block_doi 10.5517/cc1k7zyq

loop_
_symmetry_equiv_pos_as_xyz
'x, y, z'
'-x, -y, -z'

loop_
_atom_site_label
_atom_site_type_symbol
_atom_site_fract_x
_atom_site_fract_y
_atom_site_fract_z
_atom_site_U_iso_or_equiv
_atom_site_adp_type
_atom_site_occupancy
_atom_site_symmetry_multiplicity
_atom_site_calc_flag
_atom_site_refinement_flags
_atom_site_disorder_assembly
_atom_site_disorder_group
C1 C 0.3036(2) 0.73499(18) -0.19194(17) 0.0340(4) Uani 1 1 d . . .
C2 C 0.3003(3) 0.8236(2) -0.26704(19) 0.0431(5) Uani 1 1 d . . .
H2A H 0.3545 0.9035 -0.2437 0.052 Uiso 1 1 calc R . .
C3 C 0.2177(3) 0.7943(3) -0.3754(2) 0.0591(7) Uani 1 1 d . . .
H3A H 0.2161 0.8542 -0.4245 0.071 Uiso 1 1 calc R . .
C4 C 0.1377(4) 0.6762(3) -0.4103(2) 0.0688(8) Uani 1 1 d . . .
H4 H 0.0860 0.6551 -0.4845 0.083 Uiso 1 1 calc R . .
C5 C 0.1342(3) 0.5891(3) -0.3356(2) 0.0600(7) Uani 1 1 d . . .
H5 H 0.0774 0.5101 -0.3594 0.072 Uiso 1 1 calc R . .
C6 C 0.2138(2) 0.61706(19) -0.22532(19) 0.0412(5) Uani 1 1 d . . .
C7 C 0.2014(3) 0.52734(19) -0.1389(2) 0.0457(5) Uani 1 1 d . . .
H7A H 0.2981 0.4829 -0.1411 0.055 Uiso 1 1 calc R . .
H7B H 0.1044 0.4668 -0.1590 0.055 Uiso 1 1 calc R . .
C8 C 0.1895(2) 0.59847(19) -0.0169(2) 0.0402(5) Uani 1 1 d . . .
H8A H 0.0892 0.6387 -0.0134 0.048 Uiso 1 1 calc R . .
H8B H 0.1849 0.5411 0.0395 0.048 Uiso 1 1 calc R . .
C9 C 0.3379(2) 0.69527(17) 0.01256(17) 0.0327(4) Uani 1 1 d . . .
C10 C 0.3973(2) 0.75871(16) -0.07752(16) 0.0299(4) Uani 1 1 d . . .
C11 C 0.5489(2) 0.83525(16) -0.05642(15) 0.0291(4) Uani 1 1 d . . .
C12 C 0.6276(3) 0.8912(2) -0.14823(17) 0.0399(5) Uani 1 1 d . . .
C13 C 0.6369(2) 0.85232(15) 0.05295(15) 0.0269(4) Uani 1 1 d . . .
C14 C 0.9340(2) 0.86803(16) 0.09611(16) 0.0292(4) Uani 1 1 d . . .
C15 C 0.8204(2) 0.82388(17) 0.28053(16) 0.0323(4) Uani 1 1 d . . .
C16 C 0.8938(3) 0.8420(2) 0.39272(19) 0.0448(5) Uani 1 1 d . . .
H16 H 1.0067 0.8383 0.4031 0.054 Uiso 1 1 calc R . .
C17 C 0.8009(3) 0.8654(2) 0.48856(19) 0.0511(6) Uani 1 1 d . . .
H17 H 0.8504 0.8751 0.5634 0.061 Uiso 1 1 calc R . .
C18 C 0.6346(3) 0.8744(2) 0.47353(19) 0.0466(5) Uani 1 1 d . . .
H18 H 0.5722 0.8921 0.5383 0.056 Uiso 1 1 calc R . .
C19 C 0.5604(2) 0.85713(19) 0.36243(17) 0.0383(5) Uani 1 1 d . . .
H19 H 0.4485 0.8650 0.3531 0.046 Uiso 1 1 calc R . .
C20 C 0.6505(2) 0.82799(17) 0.26374(16) 0.0301(4) Uani 1 1 d . . .
C21 C 0.5681(2) 0.80001(16) 0.14544(15) 0.0277(4) Uani 1 1 d . . .
C22 C 0.4185(2) 0.72028(17) 0.12206(17) 0.0321(4) Uani 1 1 d . A .
C23 C 0.3445(2) 0.65521(19) 0.21659(19) 0.0376(5) Uani 1 1 d . . .
N1 N 0.6942(3) 0.9358(2) -0.21894(18) 0.0659(7) Uani 1 1 d . . .
N2 N 0.79463(17) 0.92106(14) 0.06637(13) 0.0298(3) Uani 1 1 d . . .
H2B H 0.8049 0.9978 0.0559 0.036 Uiso 1 1 calc R . .
N3 N 0.92215(19) 0.79937(15) 0.18543(14) 0.0347(4) Uani 1 1 d . . .
H3B H 0.9797 0.7378 0.1837 0.042 Uiso 1 1 calc R . .
O1 O 1.06139(16) 0.88130(13) 0.04547(14) 0.0428(4) Uani 1 1 d . . .
O2 O 0.21379(17) 0.67135(15) 0.25686(14) 0.0463(4) Uani 1 1 d . A .
O3 O 0.4472(4) 0.5820(3) 0.2561(3) 0.0464(7) Uani 0.751(6) 1 d PDU A 1
C24 C 0.4068(6) 0.5263(4) 0.3604(4) 0.0800(14) Uani 0.751(6) 1 d PDU A 1
H24A H 0.3358 0.5765 0.4078 0.096 Uiso 0.751(6) 1 calc PR A 1
H24B H 0.5071 0.5229 0.4068 0.096 Uiso 0.751(6) 1 calc PR A 1
C25 C 0.3209(9) 0.3980(5) 0.3232(7) 0.125(2) Uani 0.751(6) 1 d PDU A 1
H25A H 0.2228 0.4019 0.2762 0.187 Uiso 0.751(6) 1 calc PR A 1
H25B H 0.2913 0.3613 0.3909 0.187 Uiso 0.751(6) 1 calc PR A 1
H25C H 0.3931 0.3482 0.2784 0.187 Uiso 0.751(6) 1 calc PR A 1
O3' O 0.4152(13) 0.5463(9) 0.2123(8) 0.0464(7) Uani 0.249(6) 1 d PDU A 2
C24' C 0.3590(19) 0.4715(15) 0.3003(13) 0.0800(14) Uani 0.249(6) 1 d PDU A 2
H24C H 0.3097 0.5202 0.3640 0.096 Uiso 0.249(6) 1 calc PR A 2
H24D H 0.4473 0.4310 0.3310 0.096 Uiso 0.249(6) 1 calc PR A 2
C25' C 0.231(2) 0.3787(15) 0.2249(19) 0.125(2) Uani 0.249(6) 1 d PDU A 2
H25D H 0.1329 0.4175 0.2130 0.187 Uiso 0.249(6) 1 calc PR A 2
H25E H 0.2040 0.3076 0.2633 0.187 Uiso 0.249(6) 1 calc PR A 2
H25F H 0.2749 0.3523 0.1507 0.187 Uiso 0.249(6) 1 calc PR A 2

loop_
_atom_site_aniso_label
_atom_site_aniso_U_11
_atom_site_aniso_U_22
_atom_site_aniso_U_33
_atom_site_aniso_U_23
_atom_site_aniso_U_13
_atom_site_aniso_U_12
C1 0.0285(9) 0.0375(10) 0.0336(10) -0.0002(8) 0.0005(7) 0.0010(7)
C2 0.0410(11) 0.0472(11) 0.0396(11) 0.0071(9) -0.0061(9) 0.0011(9)
C3 0.0560(14) 0.0749(17) 0.0453(13) 0.0138(12) -0.0140(11) 0.0016(12)
C4 0.0653(17) 0.088(2) 0.0437(14) -0.0014(14) -0.0208(13) -0.0075(15)
C5 0.0540(14) 0.0589(15) 0.0556(15) -0.0120(12) -0.0100(12) -0.0115(11)
C6 0.0326(10) 0.0410(11) 0.0447(12) -0.0049(9) 0.0012(9) -0.0028(8)
C7 0.0383(11) 0.0342(10) 0.0595(14) -0.0024(10) 0.0074(10) -0.0063(8)
C8 0.0306(9) 0.0381(10) 0.0493(12) 0.0060(9) 0.0065(9) -0.0075(8)
C9 0.0248(8) 0.0338(9) 0.0394(10) 0.0077(8) 0.0052(7) -0.0010(7)
C10 0.0276(8) 0.0292(8) 0.0318(9) 0.0029(7) 0.0020(7) 0.0008(7)
C11 0.0301(9) 0.0300(9) 0.0268(9) 0.0065(7) 0.0042(7) -0.0018(7)
C12 0.0404(11) 0.0475(11) 0.0282(10) 0.0076(8) -0.0021(8) -0.0117(9)
C13 0.0246(8) 0.0275(8) 0.0285(9) 0.0067(7) 0.0030(7) -0.0009(6)
C14 0.0278(8) 0.0260(8) 0.0326(9) 0.0045(7) 0.0041(7) -0.0028(6)
C15 0.0310(9) 0.0356(9) 0.0323(10) 0.0116(8) 0.0033(7) 0.0030(7)
C16 0.0373(10) 0.0599(13) 0.0387(11) 0.0155(10) -0.0049(9) 0.0042(9)
C17 0.0569(14) 0.0673(15) 0.0295(11) 0.0122(10) -0.0034(10) 0.0049(11)
C18 0.0562(13) 0.0566(13) 0.0288(10) 0.0090(9) 0.0095(9) 0.0088(10)
C19 0.0356(10) 0.0470(11) 0.0341(10) 0.0108(9) 0.0078(8) 0.0058(8)
C20 0.0308(9) 0.0321(9) 0.0289(9) 0.0101(7) 0.0038(7) 0.0018(7)
C21 0.0240(8) 0.0316(9) 0.0289(9) 0.0090(7) 0.0049(7) 0.0025(6)
C22 0.0258(8) 0.0359(9) 0.0365(10) 0.0118(8) 0.0076(7) 0.0007(7)
C23 0.0292(9) 0.0412(10) 0.0455(11) 0.0162(9) 0.0096(8) 0.0028(8)
N1 0.0676(14) 0.0891(17) 0.0365(10) 0.0231(11) 0.0008(10) -0.0279(12)
N2 0.0266(7) 0.0287(7) 0.0346(8) 0.0120(6) 0.0014(6) -0.0043(6)
N3 0.0300(8) 0.0389(8) 0.0392(9) 0.0151(7) 0.0068(7) 0.0086(6)
O1 0.0328(7) 0.0423(8) 0.0583(9) 0.0200(7) 0.0185(7) 0.0042(6)
O2 0.0319(7) 0.0615(10) 0.0522(9) 0.0252(8) 0.0172(6) 0.0075(6)
O3 0.0490(14) 0.0499(16) 0.0486(18) 0.0251(14) 0.0147(13) 0.0148(12)
C24 0.090(3) 0.084(3) 0.084(3) 0.054(2) 0.029(3) 0.028(2)
C25 0.142(5) 0.082(3) 0.169(6) 0.060(4) 0.078(4) 0.014(3)
O3' 0.0490(14) 0.0499(16) 0.0486(18) 0.0251(14) 0.0147(13) 0.0148(12)
C24' 0.090(3) 0.084(3) 0.084(3) 0.054(2) 0.029(3) 0.028(2)
C25' 0.142(5) 0.082(3) 0.169(6) 0.060(4) 0.078(4) 0.014(3)

loop_
_atom_type_symbol
_atom_type_description
_atom_type_scat_dispersion_real
_atom_type_scat_dispersion_imag
_atom_type_scat_source
C C 0.0033 0.0016 'International Tables Vol C Tables 4.2.6.8 and 6.1.1.4'
H H 0.0000 0.0000 'International Tables Vol C Tables 4.2.6.8 and 6.1.1.4'
N N 0.0061 0.0033 'International Tables Vol C Tables 4.2.6.8 and 6.1.1.4'
O O 0.0106 0.0060 'International Tables Vol C Tables 4.2.6.8 and 6.1.1.4'

loop_
_geom_angle_atom_site_label_1
_geom_angle_atom_site_label_2
_geom_angle_atom_site_label_3
_geom_angle
C2 C1 C6 118.99(18)
C2 C1 C10 123.44(17)
C6 C1 C10 117.57(18)
C3 C2 C1 120.9(2)
C3 C2 H2A 119.5
C1 C2 H2A 119.5
C4 C3 C2 119.7(2)
C4 C3 H3A 120.2
C2 C3 H3A 120.2
C3 C4 C5 120.1(2)
C3 C4 H4 119.9
C5 C4 H4 119.9
C4 C5 C6 121.2(2)
C4 C5 H5 119.4
C6 C5 H5 119.4
C5 C6 C1 118.8(2)
C5 C6 C7 122.29(19)
C1 C6 C7 118.82(18)
C6 C7 C8 109.52(17)
C6 C7 H7A 109.8
C8 C7 H7A 109.8
C6 C7 H7B 109.8
C8 C7 H7B 109.8
H7A C7 H7B 108.2
C9 C8 C7 109.63(16)
C9 C8 H8A 109.7
C7 C8 H8A 109.7
C9 C8 H8B 109.7
C7 C8 H8B 109.7
H8A C8 H8B 108.2
C22 C9 C10 119.86(16)
C22 C9 C8 122.64(17)
C10 C9 C8 117.47(17)
C11 C10 C9 118.00(16)
C11 C10 C1 123.19(16)
C9 C10 C1 118.68(15)
C10 C11 C13 121.41(15)
C10 C11 C12 121.32(16)
C13 C11 C12 117.08(15)
N1 C12 C11 177.9(2)
C21 C13 N2 120.91(15)
C21 C13 C11 120.00(15)
N2 C13 C11 119.09(15)
O1 C14 N3 121.04(17)
O1 C14 N2 122.05(17)
N3 C14 N2 116.91(15)
C16 C15 C20 120.29(18)
C16 C15 N3 117.97(17)
C20 C15 N3 121.74(17)
C17 C16 C15 120.56(19)
C17 C16 H16 119.7
C15 C16 H16 119.7
C16 C17 C18 119.9(2)
C16 C17 H17 120.0
C18 C17 H17 120.0
C17 C18 C19 120.1(2)
C17 C18 H18 120.0
C19 C18 H18 120.0
C18 C19 C20 121.17(19)
C18 C19 H19 119.4
C20 C19 H19 119.4
C19 C20 C15 117.91(17)
C19 C20 C21 121.02(16)
C15 C20 C21 121.06(16)
C13 C21 C22 117.77(16)
C13 C21 C20 120.61(15)
C22 C21 C20 121.61(15)
C9 C22 C21 122.37(16)
C9 C22 C23 117.61(16)
C21 C22 C23 119.99(17)
O2 C23 O3 123.5(2)
O2 C23 O3' 124.3(4)
O3 C23 O3' 26.5(4)
O2 C23 C22 124.86(18)
O3 C23 C22 111.50(18)
O3' C23 C22 106.2(4)
C14 N2 C13 121.55(14)
C14 N2 H2B 119.2
C13 N2 H2B 119.2
C14 N3 C15 123.64(16)
C14 N3 H3B 118.2
C15 N3 H3B 118.2
C23 O3 C24 119.0(3)
O3 C24 C25 108.8(4)
O3 C24 H24A 109.9
C25 C24 H24A 109.9
O3 C24 H24B 109.9
C25 C24 H24B 109.9
H24A C24 H24B 108.3
C23 O3' C24' 113.7(9)
O3' C24' C25' 98.9(9)
O3' C24' H24C 112.0
C25' C24' H24C 112.0
O3' C24' H24D 112.0
C25' C24' H24D 112.0
H24C C24' H24D 109.7
C24' C25' H25D 109.5
C24' C25' H25E 109.5
H25D C25' H25E 109.5
C24' C25' H25F 109.5
H25D C25' H25F 109.5
H25E C25' H25F 109.5

loop_
_geom_bond_atom_site_label_1
_geom_bond_atom_site_label_2
_geom_bond_distance
C1 C2 1.397(3)
C1 C6 1.402(3)
C1 C10 1.480(3)
C2 C3 1.380(3)
C2 H2A 0.9300
C3 C4 1.375(4)
C3 H3A 0.9300
C4 C5 1.378(4)
C4 H4 0.9300
C5 C6 1.389(3)
C5 H5 0.9300
C6 C7 1.501(3)
C7 C8 1.521(3)
C7 H7A 0.9700
C7 H7B 0.9700
C8 C9 1.509(2)
C8 H8A 0.9700
C8 H8B 0.9700
C9 C22 1.384(3)
C9 C10 1.408(3)
C10 C11 1.404(2)
C11 C13 1.411(2)
C11 C12 1.440(3)
C12 N1 1.138(3)
C13 C21 1.395(2)
C13 N2 1.406(2)
C14 O1 1.216(2)
C14 N3 1.366(2)
C14 N2 1.387(2)
C15 C16 1.389(3)
C15 C20 1.399(3)
C15 N3 1.415(2)
C16 C17 1.375(3)
C16 H16 0.9300
C17 C18 1.377(3)
C17 H17 0.9300
C18 C19 1.381(3)
C18 H18 0.9300
C19 C20 1.397(3)
C19 H19 0.9300
C20 C21 1.480(2)
C21 C22 1.410(2)
C22 C23 1.501(3)
C23 O2 1.199(2)
C23 O3 1.335(3)
C23 O3' 1.374(10)
N2 H2B 0.8600
N3 H3B 0.8600
O3 C24 1.464(3)
C24 C25 1.489(4)
C24 H24A 0.9700
C24 H24B 0.9700
C25 H25A 0.9600
C25 H25B 0.9600
C25 H25C 0.9600
O3' C24' 1.455(5)
C24' C25' 1.522(5)
C24' H24C 0.9700
C24' H24D 0.9700
C25' H25D 0.9600
C25' H25E 0.9600
C25' H25F 0.9600

loop_
_geom_hbond_atom_site_label_D
_geom_hbond_atom_site_label_H
_geom_hbond_atom_site_label_A
_geom_hbond_distance_DH
_geom_hbond_distance_HA
_geom_hbond_distance_DA
_geom_hbond_angle_DHA
_geom_hbond_site_symmetry_A
N2 H2B O1 0.86 2.13 2.8456(19) 140.1 2_775
N3 H3B O2 0.86 2.29 3.040(2) 145.1 1_655
